data_1516749
loop_
_publ_author_name
'Tominey, Alan F.'
'Docherty, Paul H.'
'Rosair, Georgina M.'
'Quenardelle, Romain'
'Kraft, Arno'

_publ_section_title
;
 Unusually weak binding interactions in tetrazole-amidine complexes.
;
_journal_issue 7
_journal_name_full 'Organic letters'
_journal_page_first 1279
_journal_page_last 1282
_journal_paper_doi 10.1021/ol053072+
_journal_volume 8
_journal_year 2006
_chemical_formula_moiety 'C2 H7 N2, C H O2'
_chemical_formula_sum 'C3 H8 N2 O2'
_chemical_formula_weight 104.11
_chemical_name_systematic
; 
 ? 
;
_space_group_IT_number 96
_symmetry_cell_setting tetragonal
_symmetry_space_group_name_Hall 'P 4nw 2abw'
_symmetry_space_group_name_H-M 'P 43 21 2'
_atom_sites_solution_hydrogens geom
_atom_sites_solution_primary direct
_atom_sites_solution_secondary difmap
_audit_creation_method SHELXL-97
_cell_angle_alpha 90.00
_cell_angle_beta 90.00
_cell_angle_gamma 90.00
_cell_formula_units_Z 4
_cell_length_a 6.4456(9)
_cell_length_b 6.4456(9)
_cell_length_c 12.530(3)
_cell_measurement_reflns_used 3417
_cell_measurement_temperature 100(2)
_cell_measurement_theta_max 29.513
_cell_measurement_theta_min 3.552
_cell_volume 520.57(16)
_computing_cell_refinement 'Bruker XSCANS'
_computing_data_collection 'Bruker XSCANS'
_computing_data_reduction 'Bruker SHELXTL'
_computing_molecular_graphics 'Bruker SHELXTL'
_computing_publication_material 'Bruker SHELXTL'
_computing_structure_refinement 'SHELXL-97 (Sheldrick, 1997)'
_computing_structure_solution 'SHELXS-97 (Sheldrick, 1990)'
_diffrn_ambient_temperature 100(2)
_diffrn_measured_fraction_theta_full 0.997
_diffrn_measured_fraction_theta_max 0.945
_diffrn_measurement_device_type 'Bruker Nonius X8 Apex 2'
_diffrn_measurement_method '\w and \f scans'
_diffrn_radiation_monochromator graphite
_diffrn_radiation_source 'fine-focus sealed tube'
_diffrn_radiation_type MoK\a
_diffrn_radiation_wavelength 0.71073
_diffrn_reflns_av_R_equivalents 0.0557
_diffrn_reflns_av_sigmaI/netI 0.0330
_diffrn_reflns_limit_h_max 8
_diffrn_reflns_limit_h_min -9
_diffrn_reflns_limit_k_max 8
_diffrn_reflns_limit_k_min -9
_diffrn_reflns_limit_l_max 16
_diffrn_reflns_limit_l_min -16
_diffrn_reflns_number 9730
_diffrn_reflns_theta_full 25.00
_diffrn_reflns_theta_max 31.02
_diffrn_reflns_theta_min 3.55
_diffrn_standards_decay_% 0
_diffrn_standards_interval_count 0
_diffrn_standards_interval_time 0
_diffrn_standards_number 0
_exptl_absorpt_coefficient_mu 0.110
_exptl_absorpt_correction_T_max 0.980
_exptl_absorpt_correction_T_min 0.873
_exptl_absorpt_correction_type none
_exptl_absorpt_process_details 'SADABS (Sheldrick, 2002)'
_exptl_crystal_colour colourless
_exptl_crystal_density_diffrn 1.328
_exptl_crystal_density_method 'not measured'
_exptl_crystal_description block
_exptl_crystal_F_000 224
_exptl_crystal_size_max 0.32
_exptl_crystal_size_mid 0.25
_exptl_crystal_size_min 0.18
_refine_diff_density_max 0.257
_refine_diff_density_min -0.211
_refine_diff_density_rms 0.050
_refine_ls_abs_structure_details 'Flack H D (1983), Acta Cryst. A39, 876-881'
_refine_ls_abs_structure_Flack -3(3)
_refine_ls_extinction_method none
_refine_ls_goodness_of_fit_ref 1.158
_refine_ls_hydrogen_treatment mixed
_refine_ls_matrix_type full
_refine_ls_number_parameters 42
_refine_ls_number_reflns 511
_refine_ls_number_restraints 0
_refine_ls_restrained_S_all 1.158
_refine_ls_R_factor_all 0.0435
_refine_ls_R_factor_gt 0.0335
_refine_ls_shift/su_max 0.000
_refine_ls_shift/su_mean 0.000
_refine_ls_structure_factor_coef Fsqd
_refine_ls_weighting_details 'calc w=1/[\s^2^(Fo^2^)+(0.0438P)^2^+0.0000P] where P=(Fo^2^+2Fc^2^)/3'
_refine_ls_weighting_scheme calc
_refine_ls_wR_factor_gt 0.0784
_refine_ls_wR_factor_ref 0.0796
_reflns_number_gt 409
_reflns_number_total 511
_reflns_threshold_expression >2sigma(I)
_cod_data_source_file ol053072%2Bsi20060220_024519.cif
_cod_data_source_block x80157(4)
_cod_depositor_comments
;
The following automatic conversions were performed:

'_symmetry_cell_setting' value 'Tetragonal' changed to 'tetragonal'
according to
/usr/data/users/saulius/automatic-downloads/retrospective/ACS/lib/dictionaries/cif_core.dic
dictionary named 'cif_core.dic' version 2.4.2 from 2011-04-26.

Automatic conversion script
Id: cif_fix_values 2281 2013-09-26 08:29:07Z andrius 
;
_cod_original_cell_volume 520.55(17)
_cod_original_sg_symbol_H-M P4(3)2(1)2
_cod_database_code 1516749

loop_
_symmetry_equiv_pos_as_xyz
'x, y, z'
'-x, -y, z+1/2'
'-y+1/2, x+1/2, z+3/4'
'y+1/2, -x+1/2, z+1/4'
'-x+1/2, y+1/2, -z+3/4'
'x+1/2, -y+1/2, -z+1/4'
'y, x, -z'
'-y, -x, -z+1/2'

loop_
_atom_site_label
_atom_site_type_symbol
_atom_site_fract_x
_atom_site_fract_y
_atom_site_fract_z
_atom_site_U_iso_or_equiv
_atom_site_adp_type
_atom_site_occupancy
_atom_site_symmetry_multiplicity
_atom_site_calc_flag
_atom_site_refinement_flags
O1 O 0.74145(12) 0.49687(14) -0.00622(6) 0.0251(3) Uani 1 1 d .
N1 N 0.18161(18) 0.43334(17) 1.00463(9) 0.0224(3) Uani 1 1 d .
H1 H 0.281(2) 0.534(3) 1.0049(10) 0.027 Uiso 1 1 d .
H2 H 0.055(2) 0.457(2) 1.0014(14) 0.027 Uiso 1 1 d .
C1 C 0.23744(18) 0.23744(18) 1.0000 0.0192(4) Uani 1 2 d S
C2 C 0.07376(18) 0.07376(18) 1.0000 0.0217(4) Uani 1 2 d S
H2A H 0.0796 -0.0023 1.0658 0.033 Uiso 0.50 1 calc PR
H2B H 0.0965 -0.0192 0.9413 0.033 Uiso 0.50 1 calc PR
H2C H -0.0602 0.1375 0.9929 0.033 Uiso 0.50 1 calc PR
C3 C 0.6788(2) 0.6788(2) 0.0000 0.0273(4) Uani 1 2 d S
H3 H 0.791(3) 0.791(3) 0.0000 0.033 Uiso 1 2 d S

loop_
_atom_site_aniso_label
_atom_site_aniso_U_11
_atom_site_aniso_U_22
_atom_site_aniso_U_33
_atom_site_aniso_U_23
_atom_site_aniso_U_13
_atom_site_aniso_U_12
O1 0.0165(5) 0.0180(5) 0.0407(6) -0.0012(5) 0.0002(4) 0.0005(3)
N1 0.0140(5) 0.0158(5) 0.0373(6) 0.0002(6) 0.0006(6) 0.0000(4)
C1 0.0168(5) 0.0168(5) 0.0241(9) -0.0002(6) 0.0002(6) -0.0020(7)
C2 0.0183(5) 0.0183(5) 0.0286(9) 0.0000(6) 0.0000(6) -0.0049(7)
C3 0.0183(6) 0.0183(6) 0.0454(11) -0.0003(8) 0.0003(8) -0.0038(7)

loop_
_atom_type_symbol
_atom_type_description
_atom_type_scat_dispersion_real
_atom_type_scat_dispersion_imag
_atom_type_scat_source
C C 0.0033 0.0016 'International Tables Vol C Tables 4.2.6.8 and 6.1.1.4'
H H 0.0000 0.0000 'International Tables Vol C Tables 4.2.6.8 and 6.1.1.4'
N N 0.0061 0.0033 'International Tables Vol C Tables 4.2.6.8 and 6.1.1.4'
O O 0.0106 0.0060 'International Tables Vol C Tables 4.2.6.8 and 6.1.1.4'

loop_
_geom_angle_atom_site_label_1
_geom_angle_atom_site_label_2
_geom_angle_atom_site_label_3
_geom_angle
_geom_angle_site_symmetry_1
_geom_angle_site_symmetry_3
C1 N1 H1 119.3(10) . .
C1 N1 H2 116.4(12) . .
H1 N1 H2 124.0(16) . .
N1 C1 N1 121.88(15) 7_557 .
N1 C1 C2 119.06(8) 7_557 .
N1 C1 C2 119.06(8) . .
C1 C2 H2A 109.5 . .
C1 C2 H2B 109.5 . .
H2A C2 H2B 109.5 . .
C1 C2 H2C 109.5 . .
H2A C2 H2C 109.5 . .
H2B C2 H2C 109.5 . .
O1 C3 O1 128.12(18) . 7
O1 C3 H3 115.94(9) . .
O1 C3 H3 115.94(9) 7 .

loop_
_geom_bond_atom_site_label_1
_geom_bond_atom_site_label_2
_geom_bond_distance
_geom_bond_site_symmetry_2
O1 C3 1.2426(12) .
N1 C1 1.3143(14) .
N1 H1 0.913(15) .
N1 H2 0.831(15) .
C1 N1 1.3143(14) 7_557
C1 C2 1.492(2) .
C2 H2A 0.9600 .
C2 H2B 0.9600 .
C2 H2C 0.9600 .
C3 O1 1.2427(12) 7
C3 H3 1.02(2) .

loop_
_geom_hbond_atom_site_label_D
_geom_hbond_atom_site_label_H
_geom_hbond_atom_site_label_A
_geom_hbond_distance_DH
_geom_hbond_distance_HA
_geom_hbond_distance_DA
_geom_hbond_angle_DHA
_geom_hbond_site_symmetry_A
N1 H1 O1 0.913(15) 1.928(15) 2.8414(16) 178.6(15) 7_556
N1 H2 O1 0.831(15) 2.040(15) 2.8697(15) 176.6(16) 1_456
